data_2017240
loop_
_publ_author_name
'Kruszynski, Rafal'

_publ_section_title
;
 Weak intermolecular interactions in isomorphous
 5-(2-chloroethoxy)-2,3-dihydro-1,4-benzodioxine and
 5-(2-bromoethoxy)-2,3-dihydro-1,4-benzodioxine: bonding or nonbonding
 interactions
;
_journal_coeditor_code GD3288
_journal_issue 8
_journal_name_full 'Acta Crystallographica Section C'
_journal_page_first o396
_journal_page_last o399
_journal_paper_doi 10.1107/S0108270109020551
_journal_volume 65
_journal_year 2009
_chemical_formula_iupac 'C10 H11 Cl O3'
_chemical_formula_moiety 'C10 H11 Cl O3'
_chemical_formula_sum 'C10 H11 Cl O3'
_chemical_formula_weight 214.64
_chemical_melting_point 345.87
_chemical_name_systematic
;
5-(2-chloroethoxy)-2,3-dihydro-1,4-benzodioxine
;
_space_group_IT_number 9
_symmetry_cell_setting monoclinic
_symmetry_space_group_name_Hall 'C -2yc'
_symmetry_space_group_name_H-M 'C 1 c 1'
_atom_sites_solution_hydrogens geom
_atom_sites_solution_primary direct
_atom_sites_solution_secondary direct
_audit_creation_method SHELXL-97
_cell_angle_alpha 90.00
_cell_angle_beta 104.637(8)
_cell_angle_gamma 90.00
_cell_formula_units_Z 4
_cell_length_a 5.0961(7)
_cell_length_b 25.0840(19)
_cell_length_c 8.0217(6)
_cell_measurement_reflns_used 4683
_cell_measurement_temperature 291.0(3)
_cell_measurement_theta_max 25
_cell_measurement_theta_min 2
_cell_volume 992.14(18)
_computing_cell_refinement 'CrysAlis RED (UNIL IC & Kuma, 2000)'
_computing_data_collection 'CrysAlis CCD (UNIL IC & Kuma, 2000)'
_computing_data_reduction 'CrysAlis RED (UNIL IC & Kuma, 2000)'
_computing_molecular_graphics
;
XP in SHELXTL/PC (Sheldrick, 2008) and
ORTEP-3 (Version 1.062; Farrugia, 1997)
;
_computing_publication_material
;
SHELXL97 (Sheldrick, 2008) and
PLATON (Spek, 2009)
;
_computing_structure_refinement 'SHELXL97 (Sheldrick, 2008)'
_computing_structure_solution 'SHELXS97 (Sheldrick, 2008)'
_diffrn_ambient_temperature 291.0(3)
_diffrn_detector_area_resol_mean 1048576
_diffrn_measured_fraction_theta_full 0.998
_diffrn_measured_fraction_theta_max 0.998
_diffrn_measurement_device_type 'Kuma KM-4 CCD'
_diffrn_measurement_method \w
_diffrn_radiation_monochromator graphite
_diffrn_radiation_source 'fine-focus sealed tube'
_diffrn_radiation_type MoK\a
_diffrn_radiation_wavelength 0.71073
_diffrn_reflns_av_R_equivalents 0.0458
_diffrn_reflns_av_sigmaI/netI 0.0312
_diffrn_reflns_limit_h_max 4
_diffrn_reflns_limit_h_min -6
_diffrn_reflns_limit_k_max 29
_diffrn_reflns_limit_k_min -29
_diffrn_reflns_limit_l_max 9
_diffrn_reflns_limit_l_min -9
_diffrn_reflns_number 5173
_diffrn_reflns_theta_full 25.10
_diffrn_reflns_theta_max 25.10
_diffrn_reflns_theta_min 3.25
_diffrn_standards_decay_% 0.0
_diffrn_standards_interval_time 33.33
_diffrn_standards_number 14
_exptl_absorpt_coefficient_mu 0.362
_exptl_absorpt_correction_T_max 0.918
_exptl_absorpt_correction_T_min 0.897
_exptl_absorpt_correction_type numerical
_exptl_absorpt_process_details
;
(X-RED; Stoe & Cie, 1999)
;
_exptl_crystal_colour colourless
_exptl_crystal_density_diffrn 1.437
_exptl_crystal_density_meas 1.44
_exptl_crystal_density_method 'Berman density torsion balance'
_exptl_crystal_description prism
_exptl_crystal_F_000 448
_exptl_crystal_size_max 0.276
_exptl_crystal_size_mid 0.266
_exptl_crystal_size_min 0.243
_refine_diff_density_max 0.134
_refine_diff_density_min -0.178
_refine_ls_abs_structure_details 'Flack (1983), 650 Friedel pairs'
_refine_ls_abs_structure_Flack 0.09(7)
_refine_ls_extinction_method none
_refine_ls_goodness_of_fit_ref 1.083
_refine_ls_hydrogen_treatment constr
_refine_ls_matrix_type full
_refine_ls_number_parameters 127
_refine_ls_number_reflns 1540
_refine_ls_number_restraints 2
_refine_ls_restrained_S_all 1.082
_refine_ls_R_factor_all 0.0401
_refine_ls_R_factor_gt 0.0353
_refine_ls_shift/su_max 0.001
_refine_ls_shift/su_mean 0.000
_refine_ls_structure_factor_coef Fsqd
_refine_ls_weighting_details 'w=1/[\s^2^(Fo^2^)+(0.0458P)^2^+0.0000P] where P=(Fo^2^+2Fc^2^)/3'
_refine_ls_weighting_scheme calc
_refine_ls_wR_factor_gt 0.0775
_refine_ls_wR_factor_ref 0.0800
_reflns_number_gt 1410
_reflns_number_total 1540
_reflns_threshold_expression >2sigma(I)
_cod_data_source_file gd3288.cif
_cod_data_source_block I
_cod_original_cell_volume 992.14(17)
_cod_original_sg_symbol_H-M 'C c'
_cod_database_code 2017240
_cod_database_fobs_code 2017240

loop_
_symmetry_equiv_pos_as_xyz
'x, y, z'
'x, -y, z+1/2'
'x+1/2, y+1/2, z'
'x+1/2, -y+1/2, z+1/2'

loop_
_atom_site_type_symbol
_atom_site_label
_atom_site_fract_x
_atom_site_fract_y
_atom_site_fract_z
_atom_site_U_iso_or_equiv
_atom_site_adp_type
_atom_site_calc_flag
_atom_site_refinement_flags
_atom_site_occupancy
_atom_site_disorder_assembly
_atom_site_disorder_group
Cl Cl1 1.32635(15) 0.04315(3) 0.55933(11) 0.0593(2) Uani d . 1 . .
C C1 0.7849(5) 0.12367(9) 0.9483(3) 0.0377(6) Uani d . 1 . .
C C2 0.6323(5) 0.16794(10) 0.9726(3) 0.0343(6) Uani d . 1 . .
C C3 0.5000(5) 0.16727(9) 1.1051(3) 0.0379(6) Uani d . 1 . .
C C4 0.5272(6) 0.12341(11) 1.2154(4) 0.0465(7) Uani d . 1 . .
H H4 0.4432 0.1233 1.3058 0.056 Uiso calc R 1 . .
C C5 0.6793(6) 0.08035(11) 1.1893(3) 0.0498(8) Uani d . 1 . .
H H5 0.6956 0.0510 1.2622 0.060 Uiso calc R 1 . .
C C6 0.8089(7) 0.07972(9) 1.0568(4) 0.0454(6) Uani d . 1 . .
H H6 0.9105 0.0503 1.0407 0.054 Uiso calc R 1 . .
O O1 0.9032(4) 0.12820(6) 0.8123(2) 0.0449(5) Uani d . 1 . .
O O2 0.6129(4) 0.21047(6) 0.8614(2) 0.0412(5) Uani d . 1 . .
O O4 0.3469(4) 0.20964(7) 1.1351(2) 0.0481(5) Uani d . 1 . .
C C7 0.5364(7) 0.25883(10) 0.9348(4) 0.0450(7) Uani d . 1 . .
H H7A 0.4982 0.2866 0.8478 0.054 Uiso calc R 1 . .
H H7B 0.6854 0.2707 1.0284 0.054 Uiso calc R 1 . .
C C8 0.2920(6) 0.24942(11) 1.0008(4) 0.0492(7) Uani d . 1 . .
H H8A 0.2386 0.2825 1.0456 0.059 Uiso calc R 1 . .
H H8B 0.1430 0.2376 0.9070 0.059 Uiso calc R 1 . .
C C9 1.0544(6) 0.08326(10) 0.7762(4) 0.0427(6) Uani d . 1 . .
H H9A 0.9390 0.0520 0.7504 0.051 Uiso calc R 1 . .
H H9B 1.2048 0.0754 0.8743 0.051 Uiso calc R 1 . .
C C10 1.1562(6) 0.09866(10) 0.6233(4) 0.0441(7) Uani d . 1 . .
H H10A 1.2801 0.1285 0.6527 0.053 Uiso calc R 1 . .
H H10B 1.0054 0.1094 0.5291 0.053 Uiso calc R 1 . .

loop_
_atom_site_aniso_label
_atom_site_aniso_U_11
_atom_site_aniso_U_22
_atom_site_aniso_U_33
_atom_site_aniso_U_12
_atom_site_aniso_U_13
_atom_site_aniso_U_23
Cl1 0.0630(5) 0.0525(4) 0.0709(5) 0.0096(4) 0.0327(4) -0.0064(3)
C1 0.0293(15) 0.0422(14) 0.0437(13) 0.0005(12) 0.0131(12) -0.0022(11)
C2 0.0324(15) 0.0356(12) 0.0354(12) -0.0030(10) 0.0095(11) 0.0011(9)
C3 0.0311(15) 0.0431(14) 0.0402(13) -0.0079(11) 0.0104(12) -0.0055(11)
C4 0.0508(18) 0.0541(17) 0.0381(13) -0.0103(14) 0.0179(13) 0.0015(12)
C5 0.055(2) 0.0486(17) 0.0447(15) -0.0102(15) 0.0105(15) 0.0086(12)
C6 0.0413(16) 0.0385(12) 0.0548(16) 0.0024(13) 0.0094(12) 0.0025(14)
O1 0.0478(12) 0.0389(9) 0.0554(11) 0.0086(8) 0.0267(9) 0.0037(8)
O2 0.0453(12) 0.0380(9) 0.0463(10) 0.0049(8) 0.0225(9) 0.0038(8)
O4 0.0526(13) 0.0494(11) 0.0501(10) 0.0019(10) 0.0272(10) -0.0023(9)
C7 0.0477(18) 0.0390(14) 0.0541(17) 0.0089(13) 0.0238(14) 0.0020(12)
C8 0.0469(19) 0.0495(15) 0.0559(17) 0.0086(14) 0.0220(16) 0.0018(12)
C9 0.0377(16) 0.0391(13) 0.0546(16) 0.0046(11) 0.0177(14) -0.0016(11)
C10 0.0441(17) 0.0415(13) 0.0476(15) 0.0072(12) 0.0136(13) -0.0022(12)

loop_
_atom_type_symbol
_atom_type_description
_atom_type_scat_dispersion_real
_atom_type_scat_dispersion_imag
_atom_type_scat_source
C C 0.0033 0.0016 'International Tables Vol C Tables 4.2.6.8 and 6.1.1.4'
H H 0.0000 0.0000 'International Tables Vol C Tables 4.2.6.8 and 6.1.1.4'
O O 0.0106 0.0060 'International Tables Vol C Tables 4.2.6.8 and 6.1.1.4'
Cl Cl 0.1484 0.1585 'International Tables Vol C Tables 4.2.6.8 and 6.1.1.4'

loop_
_geom_angle_atom_site_label_1
_geom_angle_atom_site_label_2
_geom_angle_atom_site_label_3
_geom_angle_site_symmetry_1
_geom_angle_site_symmetry_3
_geom_angle
_geom_angle_publ_flag
O1 C1 C6 . . 125.0(2) n
O1 C1 C2 . . 114.5(2) n
C6 C1 C2 . . 120.4(2) n
O2 C2 C3 . . 122.2(2) n
O2 C2 C1 . . 118.4(2) n
C3 C2 C1 . . 119.4(2) n
O4 C3 C2 . . 121.9(2) n
O4 C3 C4 . . 117.9(2) n
C2 C3 C4 . . 120.2(2) n
C5 C4 C3 . . 119.4(3) n
C5 C4 H4 . . 120.3 n
C3 C4 H4 . . 120.3 n
C4 C5 C6 . . 121.4(2) n
C4 C5 H5 . . 119.3 n
C6 C5 H5 . . 119.3 n
C5 C6 C1 . . 119.2(2) n
C5 C6 H6 . . 120.4 n
C1 C6 H6 . . 120.4 n
C1 O1 C9 . . 117.35(18) n
C2 O2 C7 . . 111.62(19) n
C3 O4 C8 . . 114.5(2) n
O2 C7 C8 . . 110.3(2) n
O2 C7 H7A . . 109.6 n
C8 C7 H7A . . 109.6 n
O2 C7 H7B . . 109.6 n
C8 C7 H7B . . 109.6 n
H7A C7 H7B . . 108.1 n
O4 C8 C7 . . 110.7(2) n
O4 C8 H8A . . 109.5 n
C7 C8 H8A . . 109.5 n
O4 C8 H8B . . 109.5 n
C7 C8 H8B . . 109.5 n
H8A C8 H8B . . 108.1 n
O1 C9 C10 . . 106.1(2) n
O1 C9 H9A . . 110.5 n
C10 C9 H9A . . 110.5 n
O1 C9 H9B . . 110.5 n
C10 C9 H9B . . 110.5 n
H9A C9 H9B . . 108.7 n
C9 C10 Cl1 . . 109.19(17) n
C9 C10 H10A . . 109.8 n
Cl1 C10 H10A . . 109.8 n
C9 C10 H10B . . 109.8 n
Cl1 C10 H10B . . 109.8 n
H10A C10 H10B . . 108.3 n

loop_
_geom_bond_atom_site_label_1
_geom_bond_atom_site_label_2
_geom_bond_site_symmetry_2
_geom_bond_distance
_geom_bond_publ_flag
Cl1 C10 . 1.783(3) n
C1 O1 . 1.378(3) y
C1 C6 . 1.391(3) n
C1 C2 . 1.398(3) n
C2 O2 . 1.378(3) n
C2 C3 . 1.395(4) n
C3 O4 . 1.375(3) n
C3 C4 . 1.397(4) n
C4 C5 . 1.376(4) n
C4 H4 . 0.9300 n
C5 C6 . 1.386(4) n
C5 H5 . 0.9300 n
C6 H6 . 0.9300 n
O1 C9 . 1.435(3) n
O2 C7 . 1.445(3) n
O4 C8 . 1.443(3) n
C7 C8 . 1.490(4) n
C7 H7A . 0.9700 n
C7 H7B . 0.9700 n
C8 H8A . 0.9700 n
C8 H8B . 0.9700 n
C9 C10 . 1.498(4) n
C9 H9A . 0.9700 n
C9 H9B . 0.9700 n
C10 H10A . 0.9700 n
C10 H10B . 0.9700 n

loop_
_geom_hbond_atom_site_label_D
_geom_hbond_atom_site_label_H
_geom_hbond_atom_site_label_A
_geom_hbond_site_symmetry_A
_geom_hbond_distance_DH
_geom_hbond_distance_HA
_geom_hbond_distance_DA
_geom_hbond_angle_DHA
_geom_hbond_publ_flag
C8 H8B O2 1_455 0.97 2.72 3.497(4) 137.5 n
C8 H8B O4 4_454 0.97 2.67 3.383(4) 130.8 n
C7 H7A Cg 4_454 0.97 3.28 4.208(6) 159.5 n
C9 H9B Cg 1_655 0.97 2.75 3.551(6) 140.1 n

loop_
_geom_torsion_atom_site_label_1
_geom_torsion_atom_site_label_2
_geom_torsion_atom_site_label_3
_geom_torsion_atom_site_label_4
_geom_torsion_site_symmetry_1
_geom_torsion_site_symmetry_2
_geom_torsion_site_symmetry_3
_geom_torsion_site_symmetry_4
_geom_torsion
_geom_torsion_publ_flag
O2 C2 C3 O4 . . . . -1.5(4) y
C2 C3 O4 C8 . . . . 11.4(3) y
C3 O4 C8 C7 . . . . -40.4(3) y
O4 C8 C7 O2 . . . . 61.4(3) y
C8 C7 O2 C2 . . . . -50.8(3) y
C7 O2 C2 C3 . . . . 22.0(3) y
C6 O1 C9 C10 . . . . -179.48(19) y
O1 C9 C10 Cl1 . . . . -175.80(17) y

loop_
_cod_related_entry_id
_cod_related_entry_database
_cod_related_entry_code
1 ChemSpider 9644786
